data_1545897
loop_
_publ_author_name
'Ann M. Chippindale'
'Andrew D. Bond'
'Ashley D. Law'
'Andrew R. Cowley'

_publ_section_title
;
 Synthesis and Characterization of [NH3(CH2)4NH3][Ga(PO4)(PO3OH)], a
 One-Dimensional Gallophosphate
;
_journal_name_full 'Journal of Solid State Chemistry'
_journal_page_first 227
_journal_page_last 232
_journal_paper_doi 10.1006/jssc.1997.7685
_journal_volume 136
_journal_year 1998
_chemical_formula_moiety 'Ga H O8 P2, 2(C2 H7 N)'
_chemical_formula_sum 'C4 H15 Ga N2 O8 P2'
_chemical_formula_weight 350.84
_space_group_IT_number 56
_symmetry_cell_setting orthorhombic
_symmetry_Int_Tables_number 56
_symmetry_space_group_name_Hall '-P 2ac 2bc'
_symmetry_space_group_name_H-M 'P n a a'
_cell_angle_alpha 90.
_cell_angle_beta 90.
_cell_angle_gamma 90.
_cell_formula_units_Z 4
_cell_length_a 9.109(1)
_cell_length_b 11.021(1)
_cell_length_c 11.987(1)
_cell_volume 1203.4(2)
_diffrn_ambient_temperature 293
_diffrn_radiation_probe x-ray
_diffrn_radiation_type CuK\a
_diffrn_radiation_wavelength 1.5418
_exptl_absorpt_coefficient_mu 14.19
_exptl_crystal_density_diffrn 1.936
_exptl_crystal_F_000 712
_refine_ls_number_parameters 100
_refine_ls_number_reflns 937
_refine_ls_R_factor_gt 0.0284
_refine_ls_wR_factor_gt 0.0354
_cod_data_source_file JSSC-1998-136-227-232.cif
_cod_data_source_block '[NH3(CH2)4NH3][Ga(PO4)(PO3OH)]'
_cod_original_formula_sum 'H15 C4 Ga N2 O8 P2'
_cod_database_code 1545897

loop_
_space_group_symop_id
_space_group_symop_operation_xyz
1 x,y,z
2 x,1/2-y,1/2-z
3 1/2-x,1/2+y,-z
4 1/2-x,-y,1/2+z
5 -x,-y,-z
6 -x,1/2+y,1/2+z
7 1/2+x,1/2-y,z
8 1/2+x,y,1/2-z

loop_
_atom_site_label
_atom_site_type_symbol
_atom_site_thermal_displace_type
_atom_site_fract_x
_atom_site_fract_y
_atom_site_fract_z
_atom_site_occupancy
_atom_site_U_iso_or_equiv
_atom_site_calc_flag
_atom_site_refinement_flags
_atom_site_disorder_assembly
_atom_site_disorder_group
Ga1 Ga Uiso 0.29650(10) 0.25000 0.25000 1.000 0.0190 . . . .
P1 P Uiso 0.54160(10) 0.31350(10) 0.40620(10) 1.000 0.0184 . . . .
O1 O Uiso 0.5432(2) 0.39610(10) 0.50950(10) 1.000 0.0238 . . . .
O2 O Uiso 0.5353(2) 0.1816(2) 0.4368(2) 1.000 0.0277 . . . .
O3 O Uiso 0.4079(2) 0.3527(2) 0.33410(10) 1.000 0.0251 . . . .
O4 O Uiso 0.1832(2) 0.3444(2) 0.15990(10) 1.000 0.0263 . . . .
N1 N Uiso 0.1644(3) -0.0463(2) 0.0697(2) 1.000 0.0293 . . . .
C1 C Uiso 0.1553(4) -0.0916(3) 0.1857(2) 1.000 0.0361 . . . .
C2 C Uiso 0.1737(4) -0.2268(3) 0.1905(2) 1.000 0.0353 . . . .
H100 H Uiso 0.50000 0.50000 0.50000 1.000 0.0500 . . . .
H1 H Uiso 0.264(5) -0.056(4) 0.045(3) 1.000 0.0500 . . . .
H2 H Uiso 0.102(5) -0.088(4) 0.023(3) 1.000 0.0500 . . . .
H3 H Uiso 0.147(4) 0.030(4) 0.058(3) 1.000 0.0500 . . . .
H11 H Uiso 0.222(5) -0.052(4) 0.228(3) 1.000 0.0500 . . . .
H12 H Uiso 0.057(5) -0.065(4) 0.216(3) 1.000 0.0500 . . . .
H21 H Uiso 0.109(5) -0.269(4) 0.148(3) 1.000 0.0500 . . . .
H22 H Uiso 0.268(5) -0.245(3) 0.148(3) 1.000 0.0500 . . . .

loop_
_geom_angle_atom_site_label_1
_geom_angle_atom_site_label_2
_geom_angle_atom_site_label_3
_geom_angle
_geom_angle_site_symmetry_1
_geom_angle_site_symmetry_2
_geom_angle_site_symmetry_3
_geom_angle_publ_flag
O3 Ga1 O4 106.78(9) . . . yes
O3 Ga1 O3 112.40(9) . . 2_555 yes
O3 Ga1 O4 110.01(7) . . 2_555 yes
O3 Ga1 O4 110.01(7) 2_555 . . yes
O4 Ga1 O4 110.93(9) . . 2_555 yes
O3 Ga1 O4 106.78(9) 2_555 . 2_555 yes
O1 P1 O2 112.17(13) . . . yes
O1 P1 O3 106.90(11) . . . yes
O1 P1 O4 105.88(11) . . 8_555 yes
O2 P1 O3 112.04(13) . . . yes
O2 P1 O4 111.67(13) . . 8_555 yes
O3 P1 O4 107.84(11) . . 8_555 yes
Ga1 O3 P1 124.79(14) . . . yes
Ga1 O4 P1 130.45(14) . . 8_455 yes
P1 O1 H100 119.00 . . . no
N1 C1 C2 111.4(2) . . . yes
C1 N1 H3 118(2) . . . no
C1 N1 H1 108(2) . . . no
C1 N1 H2 112(3) . . . no
H2 N1 H3 106(4) . . . no
H1 N1 H2 110(4) . . . no
H1 N1 H3 103(4) . . . no
C1 C2 C2 111.8(2) . . 2_545 no
N1 C1 H11 109(2) . . . no
N1 C1 H12 107(2) . . . no
C2 C1 H11 113(3) . . . no
C2 C1 H12 112(2) . . . no
H11 C1 H12 105(4) . . . no
C1 C2 H21 115(3) . . . no
C1 C2 H22 105.7(19) . . . no
H21 C2 H22 100(3) . . . no
C2 C2 H21 111(3) 2_545 . . no
C2 C2 H22 114(2) 2_545 . . no

loop_
_geom_bond_atom_site_label_1
_geom_bond_atom_site_label_2
_geom_bond_distance
_geom_bond_site_symmetry_1
_geom_bond_site_symmetry_2
_geom_bond_publ_flag
Ga1 O3 1.8240(19) . . yes
Ga1 O4 1.8204(19) . . yes
Ga1 O3 1.8240(19) . 2_555 yes
Ga1 O4 1.8204(19) . 2_555 yes
P1 O1 1.5370(17) . . yes
P1 O2 1.500(2) . . yes
P1 O3 1.555(2) . . yes
P1 O4 1.552(2) . 8_555 yes
O1 H100 1.2200 . . no
N1 C1 1.480(3) . . yes
C1 C2 1.501(5) . . no
N1 H3 0.87(4) . . no
N1 H1 0.96(4) . . no
N1 H2 0.92(4) . . no
C2 C2 1.515(4) . 2_545 no
C1 H11 0.90(4) . . no
C1 H12 1.01(4) . . no
C2 H21 0.91(4) . . no
C2 H22 1.02(4) . . no

loop_
_geom_hbond_atom_site_label_D
_geom_hbond_atom_site_label_H
_geom_hbond_atom_site_label_A
_geom_hbond_distance_DH
_geom_hbond_distance_HA
_geom_hbond_distance_DA
_geom_hbond_angle_DHA
_geom_hbond_site_symmetry_A
_geom_hbond_publ_flag
N1 H1 O1 0.96(4) 1.88(5) 2.832(3) 169(4) 6_644 yes
N1 H2 O2 0.92(4) 1.92(4) 2.841(3) 175(4) 4_554 yes
N1 H3 O2 0.87(4) 1.96(4) 2.774(3) 157(3) 8_455 yes
O1 H100 O1 1.2200 1.2200 2.4323(17) 180.00 5_666 yes
C2 H21 O1 0.91(4) 2.58(4) 3.477(3) 172(4) 4_554 yes

loop_
_geom_torsion_atom_site_label_1
_geom_torsion_atom_site_label_2
_geom_torsion_atom_site_label_3
_geom_torsion_atom_site_label_4
_geom_torsion
_geom_torsion_site_symmetry_1
_geom_torsion_site_symmetry_2
_geom_torsion_site_symmetry_3
_geom_torsion_site_symmetry_4
_geom_torsion_publ_flag
O4 Ga1 O3 P1 -167.65(11) . . . . no
O3 Ga1 O3 P1 -46.94(14) 2_555 . . . no
O4 Ga1 O3 P1 71.90(14) 2_555 . . . no
O3 Ga1 O4 P1 -162.18(13) . . . 8_455 no
O1 P1 O3 Ga1 -146.10(10) . . . . no
O2 P1 O3 Ga1 -22.85(17) . . . . no
O4 P1 O3 Ga1 100.44(14) 8_555 . . . no
N1 C1 C2 C2 176.6(3) . . . 2_545 no
C1 C2 C2 C1 166.2(3) . . 2_545 2_545 no
